data_4112678
loop_
_publ_author_name
'Derek C. Fox'
'Adam T. Fiedler'
'Heather L. Halfen'
'Thomas C. Brunold'
'Jason A. Halfen'

_publ_section_title
;
 Electronic Structure Control of the Nucleophilicity of Transition
 Metal-Thiolate Complexes: An Experimental and Theoretical Study
;
_journal_name_full 'Journal of the American Chemical Society'
_journal_page_first 7627
_journal_page_last 7638
_journal_paper_doi 10.1021/ja039419q
_journal_volume 126
_journal_year 2004
_chemical_formula_sum 'C68 H67 B2 N5 Ni'
_chemical_formula_weight 1034.60
_chemical_name_common 'complex 6'
_chemical_name_systematic
; 
 ? 
;
_space_group_IT_number 2
_symmetry_cell_setting triclinic
_symmetry_space_group_name_Hall '-P 1'
_symmetry_space_group_name_H-M 'P -1'
_atom_sites_solution_hydrogens geom
_atom_sites_solution_primary direct
_atom_sites_solution_secondary difmap
_audit_creation_method SHELXL-97
_cell_angle_alpha 88.52(2)
_cell_angle_beta 86.13(1)
_cell_angle_gamma 88.74(2)
_cell_formula_units_Z 2
_cell_length_a 11.355(2)
_cell_length_b 13.064(2)
_cell_length_c 18.333(2)
_cell_measurement_reflns_used 25
_cell_measurement_temperature 293(2)
_cell_measurement_theta_max 18.05
_cell_measurement_theta_min 7.25
_cell_volume 2711.9(7)
_computing_structure_refinement 'SHELXL-97 (Sheldrick, 1997)'
_computing_structure_solution 'SHELXS-97 (Sheldrick, 1990)'
_diffrn_ambient_temperature 293(2)
_diffrn_measured_fraction_theta_full 0.957
_diffrn_measured_fraction_theta_max 0.957
_diffrn_measurement_device_type CAD4
_diffrn_measurement_method 'Omega 2-theta scans'
_diffrn_radiation_monochromator graphite
_diffrn_radiation_source 'fine-focus sealed tube'
_diffrn_radiation_type MoK\a
_diffrn_radiation_wavelength 0.71073
_diffrn_reflns_av_R_equivalents 0.0320
_diffrn_reflns_av_sigmaI/netI 0.1019
_diffrn_reflns_limit_h_max 13
_diffrn_reflns_limit_h_min 0
_diffrn_reflns_limit_k_max 15
_diffrn_reflns_limit_k_min -15
_diffrn_reflns_limit_l_max 22
_diffrn_reflns_limit_l_min -22
_diffrn_reflns_number 10393
_diffrn_reflns_theta_full 25.69
_diffrn_reflns_theta_max 25.69
_diffrn_reflns_theta_min 2.05
_diffrn_standards_interval_time '5400 seconds'
_diffrn_standards_number 2
_exptl_absorpt_coefficient_mu 0.406
_exptl_absorpt_correction_T_max 1.0000
_exptl_absorpt_correction_T_min 0.9275
_exptl_absorpt_correction_type 'psi-scan corrections'
_exptl_crystal_colour red-orange
_exptl_crystal_density_diffrn 1.267
_exptl_crystal_description plate
_exptl_crystal_F_000 1096
_exptl_crystal_size_max 0.42
_exptl_crystal_size_mid 0.35
_exptl_crystal_size_min 0.15
_refine_diff_density_max 0.219
_refine_diff_density_min -0.255
_refine_diff_density_rms 0.053
_refine_ls_extinction_method none
_refine_ls_goodness_of_fit_ref 1.037
_refine_ls_hydrogen_treatment mixed
_refine_ls_matrix_type full
_refine_ls_number_parameters 696
_refine_ls_number_reflns 9851
_refine_ls_number_restraints 6
_refine_ls_restrained_S_all 1.037
_refine_ls_R_factor_all 0.1391
_refine_ls_R_factor_gt 0.0728
_refine_ls_shift/su_max 0.001
_refine_ls_shift/su_mean 0.000
_refine_ls_structure_factor_coef Fsqd
_refine_ls_weighting_details 'calc w=1/[\s^2^(Fo^2^)+(0.0347P)^2^+0.8652P] where P=(Fo^2^+2Fc^2^)/3'
_refine_ls_weighting_scheme calc
_refine_ls_wR_factor_gt 0.1132
_refine_ls_wR_factor_ref 0.1344
_reflns_number_gt 6175
_reflns_number_total 9851
_reflns_threshold_expression >2sigma(I)
_cod_data_source_file ja039419qsi20031104_024616.cif
_cod_data_source_block 6
_cod_database_code 4112678

loop_
_symmetry_equiv_pos_as_xyz
'x, y, z'
'-x, -y, -z'

loop_
_atom_site_label
_atom_site_type_symbol
_atom_site_fract_x
_atom_site_fract_y
_atom_site_fract_z
_atom_site_U_iso_or_equiv
_atom_site_adp_type
_atom_site_occupancy
_atom_site_symmetry_multiplicity
_atom_site_calc_flag
_atom_site_refinement_flags
_atom_site_disorder_assembly
_atom_site_disorder_group
Ni1 Ni 0.28568(5) 0.20585(4) 0.23067(3) 0.04234(17) Uani 1 1 d . . .
N1 N 0.2963(3) 0.0595(2) 0.22489(17) 0.0407(8) Uani 1 1 d . B .
N2 N 0.1361(3) 0.2085(3) 0.18821(18) 0.0484(9) Uani 1 1 d . B .
N3 N 0.4123(3) 0.1957(3) 0.29093(17) 0.0428(8) Uani 1 1 d . . .
N4 N 0.2982(3) 0.3458(3) 0.20084(19) 0.0505(9) Uani 1 1 d . . .
C1 C 0.1967(4) 0.0062(4) 0.2656(3) 0.0611(13) Uani 1 1 d D . .
H1A H 0.2026 0.0171 0.3173 0.073 Uiso 1 1 calc R A 1
H1B H 0.2073 -0.0667 0.2579 0.073 Uiso 1 1 calc R A 1
C2 C 0.0747(5) 0.0361(6) 0.2470(7) 0.068(3) Uani 0.649(16) 1 d PD B 1
H2A H 0.0215 0.0146 0.2879 0.081 Uiso 0.649(16) 1 calc PR B 1
H2B H 0.0564 -0.0037 0.2055 0.081 Uiso 0.649(16) 1 calc PR B 1
C2A C 0.0984(13) 0.0786(12) 0.2859(6) 0.058(5) Uani 0.351(16) 1 d PD B 2
H2C H 0.1258 0.1232 0.3224 0.070 Uiso 0.351(16) 1 calc PR B 2
H2D H 0.0352 0.0387 0.3099 0.070 Uiso 0.351(16) 1 calc PR B 2
C3 C 0.0452(4) 0.1453(4) 0.2294(3) 0.0628(13) Uani 1 1 d D . .
H3A H -0.0245 0.1465 0.2015 0.075 Uiso 1 1 calc R B 1
H3B H 0.0235 0.1788 0.2751 0.075 Uiso 1 1 calc R B 1
C4 C 0.1559(4) 0.1773(4) 0.1127(2) 0.0592(13) Uani 1 1 d . . .
H4A H 0.2124 0.2228 0.0875 0.071 Uiso 1 1 calc R B .
H4B H 0.0823 0.1849 0.0889 0.071 Uiso 1 1 calc R . .
C5 C 0.2007(4) 0.0690(4) 0.1051(2) 0.0628(13) Uani 1 1 d . B .
H5A H 0.2205 0.0575 0.0536 0.075 Uiso 1 1 calc R . .
H5B H 0.1366 0.0238 0.1205 0.075 Uiso 1 1 calc R . .
C6 C 0.3059(4) 0.0373(3) 0.1465(2) 0.0541(12) Uani 1 1 d . . .
H6A H 0.3193 -0.0358 0.1412 0.065 Uiso 1 1 calc R B .
H6B H 0.3747 0.0714 0.1241 0.065 Uiso 1 1 calc R . .
C7 C 0.4117(4) 0.0227(3) 0.2528(2) 0.0501(11) Uani 1 1 d . . .
H7A H 0.3996 -0.0396 0.2821 0.060 Uiso 1 1 calc R B .
H7B H 0.4672 0.0071 0.2119 0.060 Uiso 1 1 calc R . .
C8 C 0.4608(3) 0.1012(3) 0.2974(2) 0.0422(10) Uani 1 1 d . B .
C9 C 0.5509(4) 0.0811(4) 0.3424(2) 0.0535(12) Uani 1 1 d . . .
H9A H 0.5852 0.0160 0.3457 0.064 Uiso 1 1 calc R B .
C10 C 0.5883(4) 0.1590(4) 0.3819(2) 0.0633(14) Uani 1 1 d . B .
H10A H 0.6506 0.1478 0.4118 0.076 Uiso 1 1 calc R . .
C11 C 0.5354(4) 0.2534(4) 0.3782(2) 0.0618(13) Uani 1 1 d . . .
H11A H 0.5596 0.3060 0.4066 0.074 Uiso 1 1 calc R B .
C12 C 0.4469(4) 0.2701(3) 0.3326(2) 0.0540(12) Uani 1 1 d . B .
H12A H 0.4100 0.3343 0.3304 0.065 Uiso 1 1 calc R . .
C13 C 0.0950(4) 0.3188(3) 0.1896(3) 0.0641(14) Uani 1 1 d . . .
H13A H 0.0385 0.3315 0.1529 0.077 Uiso 1 1 calc R B .
H13B H 0.0563 0.3336 0.2371 0.077 Uiso 1 1 calc R . .
C14 C 0.1979(4) 0.3861(3) 0.1749(2) 0.0581(13) Uani 1 1 d . B .
C15 C 0.1964(5) 0.4809(4) 0.1410(3) 0.0805(17) Uani 1 1 d . . .
H15A H 0.1268 0.5081 0.1240 0.097 Uiso 1 1 calc R B .
C16 C 0.2994(6) 0.5356(4) 0.1324(3) 0.0906(19) Uani 1 1 d . B .
H16A H 0.2995 0.6001 0.1098 0.109 Uiso 1 1 calc R . .
C17 C 0.4012(5) 0.4942(4) 0.1573(3) 0.0765(16) Uani 1 1 d . . .
H17A H 0.4714 0.5298 0.1519 0.092 Uiso 1 1 calc R B .
C18 C 0.3973(4) 0.3992(3) 0.1903(2) 0.0583(13) Uani 1 1 d . B .
H18A H 0.4670 0.3703 0.2061 0.070 Uiso 1 1 calc R . .
C2S C 0.0851(6) 0.3630(6) 0.4809(4) 0.151(3) Uani 1 1 d . . .
H1SA H 0.1194 0.4290 0.4844 0.227 Uiso 1 1 calc R . .
H2SA H 0.1112 0.3183 0.5192 0.227 Uiso 1 1 calc R . .
H3SA H 0.0006 0.3700 0.4857 0.227 Uiso 1 1 calc R . .
C1S C 0.1199(6) 0.3218(6) 0.4132(4) 0.099(2) Uani 1 1 d . . .
N1S N 0.1462(6) 0.2911(6) 0.3601(3) 0.151(3) Uani 1 1 d . . .
B101 B 0.2639(4) 0.7592(3) -0.0554(2) 0.0372(11) Uani 1 1 d . . .
C101 C 0.2322(3) 0.8739(3) -0.08826(19) 0.0355(9) Uani 1 1 d . . .
C102 C 0.1355(3) 0.9338(3) -0.0658(2) 0.0409(10) Uani 1 1 d . . .
H10B H 0.0836 0.9080 -0.0287 0.049 Uiso 1 1 calc R . .
C103 C 0.1110(4) 1.0300(3) -0.0951(2) 0.0448(10) Uani 1 1 d . . .
H10C H 0.0446 1.0669 -0.0775 0.054 Uiso 1 1 calc R . .
C104 C 0.1839(4) 1.0704(3) -0.1495(2) 0.0486(11) Uani 1 1 d . . .
H10D H 0.1678 1.1345 -0.1702 0.058 Uiso 1 1 calc R . .
C105 C 0.2824(4) 1.0143(3) -0.1731(2) 0.0488(11) Uani 1 1 d . . .
H10E H 0.3335 1.0406 -0.2103 0.059 Uiso 1 1 calc R . .
C106 C 0.3060(4) 0.9191(3) -0.1421(2) 0.0461(11) Uani 1 1 d . . .
H10F H 0.3746 0.8841 -0.1583 0.055 Uiso 1 1 calc R . .
C201 C 0.3960(3) 0.7630(3) -0.02337(19) 0.0365(9) Uani 1 1 d . . .
C202 C 0.4757(4) 0.6808(3) -0.0218(2) 0.0534(12) Uani 1 1 d . . .
H20A H 0.4541 0.6194 -0.0412 0.064 Uiso 1 1 calc R . .
C203 C 0.5848(4) 0.6846(4) 0.0067(2) 0.0615(13) Uani 1 1 d . . .
H20B H 0.6347 0.6272 0.0058 0.074 Uiso 1 1 calc R . .
C204 C 0.6190(4) 0.7729(4) 0.0361(2) 0.0590(13) Uani 1 1 d . . .
H20C H 0.6920 0.7764 0.0560 0.071 Uiso 1 1 calc R . .
C205 C 0.5442(4) 0.8563(4) 0.0361(2) 0.0548(12) Uani 1 1 d . . .
H20D H 0.5664 0.9170 0.0562 0.066 Uiso 1 1 calc R . .
C206 C 0.4367(4) 0.8512(3) 0.0066(2) 0.0473(11) Uani 1 1 d . . .
H20E H 0.3886 0.9098 0.0067 0.057 Uiso 1 1 calc R . .
C301 C 0.1639(3) 0.7296(3) 0.0087(2) 0.0385(10) Uani 1 1 d . . .
C302 C 0.0654(4) 0.6722(3) -0.0020(2) 0.0476(11) Uani 1 1 d . . .
H30A H 0.0594 0.6456 -0.0481 0.057 Uiso 1 1 calc R . .
C303 C -0.0227(4) 0.6521(3) 0.0497(2) 0.0541(12) Uani 1 1 d . . .
H30B H -0.0869 0.6139 0.0385 0.065 Uiso 1 1 calc R . .
C304 C -0.0166(4) 0.6879(3) 0.1173(2) 0.0550(12) Uani 1 1 d . . .
H30C H -0.0755 0.6744 0.1537 0.066 Uiso 1 1 calc R . .
C305 C 0.0795(4) 0.7451(3) 0.1311(2) 0.0513(11) Uani 1 1 d . . .
H30D H 0.0852 0.7706 0.1776 0.062 Uiso 1 1 calc R . .
C306 C 0.1667(4) 0.7653(3) 0.0780(2) 0.0451(11) Uani 1 1 d . . .
H30E H 0.2299 0.8046 0.0893 0.054 Uiso 1 1 calc R . .
C401 C 0.2648(3) 0.6731(3) -0.1176(2) 0.0421(10) Uani 1 1 d . . .
C402 C 0.2624(4) 0.6951(3) -0.1898(2) 0.0557(12) Uani 1 1 d . . .
H40A H 0.2552 0.7632 -0.2052 0.067 Uiso 1 1 calc R . .
C403 C 0.2704(5) 0.6208(4) -0.2409(3) 0.0777(17) Uani 1 1 d . . .
H40B H 0.2704 0.6396 -0.2902 0.093 Uiso 1 1 calc R . .
C404 C 0.2782(5) 0.5196(4) -0.2216(3) 0.0777(17) Uani 1 1 d . . .
H40C H 0.2838 0.4699 -0.2573 0.093 Uiso 1 1 calc R . .
C405 C 0.2778(4) 0.4926(4) -0.1507(3) 0.0636(13) Uani 1 1 d . . .
H40D H 0.2825 0.4241 -0.1360 0.076 Uiso 1 1 calc R . .
C406 C 0.2703(4) 0.5682(3) -0.1007(2) 0.0509(11) Uani 1 1 d . . .
H40E H 0.2688 0.5486 -0.0515 0.061 Uiso 1 1 calc R . .
B201 B 0.2565(4) 0.7505(4) 0.4095(3) 0.0426(12) Uani 1 1 d . . .
C501 C 0.3650(4) 0.7533(3) 0.3474(2) 0.0424(10) Uani 1 1 d . . .
C502 C 0.4824(4) 0.7598(3) 0.3651(2) 0.0538(12) Uani 1 1 d . . .
H50A H 0.4975 0.7626 0.4142 0.065 Uiso 1 1 calc R . .
C503 C 0.5771(4) 0.7623(4) 0.3139(3) 0.0669(14) Uani 1 1 d . . .
H50B H 0.6536 0.7671 0.3284 0.080 Uiso 1 1 calc R . .
C504 C 0.5570(5) 0.7578(3) 0.2429(3) 0.0652(14) Uani 1 1 d . . .
H50C H 0.6196 0.7592 0.2075 0.078 Uiso 1 1 calc R . .
C505 C 0.4441(5) 0.7510(3) 0.2230(3) 0.0605(13) Uani 1 1 d . . .
H50D H 0.4300 0.7479 0.1738 0.073 Uiso 1 1 calc R . .
C506 C 0.3511(4) 0.7486(3) 0.2745(2) 0.0484(11) Uani 1 1 d . . .
H50E H 0.2752 0.7436 0.2590 0.058 Uiso 1 1 calc R . .
C601 C 0.2802(4) 0.6522(4) 0.4646(2) 0.0483(11) Uani 1 1 d . . .
C602 C 0.3483(4) 0.5666(4) 0.4440(3) 0.0782(16) Uani 1 1 d . . .
H60A H 0.3860 0.5662 0.3974 0.094 Uiso 1 1 calc R . .
C603 C 0.3623(5) 0.4825(5) 0.4895(5) 0.108(2) Uani 1 1 d . . .
H60B H 0.4111 0.4284 0.4734 0.129 Uiso 1 1 calc R . .
C604 C 0.3080(7) 0.4768(6) 0.5553(5) 0.118(3) Uani 1 1 d . . .
H60C H 0.3157 0.4190 0.5854 0.142 Uiso 1 1 calc R . .
C605 C 0.2418(7) 0.5573(6) 0.5771(3) 0.097(2) Uani 1 1 d . . .
H60D H 0.2033 0.5552 0.6235 0.117 Uiso 1 1 calc R . .
C606 C 0.2283(5) 0.6445(4) 0.5327(3) 0.0703(15) Uani 1 1 d . . .
H60E H 0.1820 0.6990 0.5507 0.084 Uiso 1 1 calc R . .
C701 C 0.2452(4) 0.8590(3) 0.4521(2) 0.0465(11) Uani 1 1 d . . .
C702 C 0.1475(4) 0.8828(4) 0.4990(3) 0.0676(14) Uani 1 1 d . . .
H70A H 0.0866 0.8363 0.5049 0.081 Uiso 1 1 calc R . .
C703 C 0.1374(5) 0.9721(5) 0.5368(3) 0.0832(18) Uani 1 1 d . . .
H70B H 0.0706 0.9843 0.5677 0.100 Uiso 1 1 calc R . .
C704 C 0.2239(6) 1.0432(4) 0.5298(3) 0.0827(17) Uani 1 1 d . . .
H70C H 0.2167 1.1034 0.5559 0.099 Uiso 1 1 calc R . .
C705 C 0.3207(5) 1.0247(4) 0.4840(3) 0.0769(16) Uani 1 1 d . . .
H70D H 0.3803 1.0725 0.4780 0.092 Uiso 1 1 calc R . .
C706 C 0.3298(4) 0.9342(3) 0.4465(2) 0.0544(12) Uani 1 1 d . . .
H70E H 0.3969 0.9231 0.4155 0.065 Uiso 1 1 calc R . .
C801 C 0.1317(3) 0.7268(3) 0.3724(2) 0.0406(10) Uani 1 1 d . . .
C802 C 0.0468(4) 0.8013(3) 0.3588(2) 0.0494(11) Uani 1 1 d . . .
H80A H 0.0604 0.8683 0.3713 0.059 Uiso 1 1 calc R . .
C803 C -0.0572(4) 0.7806(4) 0.3274(2) 0.0612(13) Uani 1 1 d . . .
H80B H -0.1118 0.8331 0.3196 0.073 Uiso 1 1 calc R . .
C804 C -0.0794(4) 0.6837(5) 0.3081(2) 0.0637(14) Uani 1 1 d . . .
H80C H -0.1497 0.6692 0.2876 0.076 Uiso 1 1 calc R . .
C805 C 0.0029(4) 0.6073(4) 0.3191(2) 0.0665(14) Uani 1 1 d . . .
H80D H -0.0107 0.5408 0.3053 0.080 Uiso 1 1 calc R . .
C806 C 0.1058(4) 0.6294(4) 0.3508(2) 0.0560(12) Uani 1 1 d . . .
H80E H 0.1603 0.5765 0.3580 0.067 Uiso 1 1 calc R . .

loop_
_atom_site_aniso_label
_atom_site_aniso_U_11
_atom_site_aniso_U_22
_atom_site_aniso_U_33
_atom_site_aniso_U_23
_atom_site_aniso_U_13
_atom_site_aniso_U_12
Ni1 0.0426(3) 0.0423(3) 0.0441(3) -0.0033(2) -0.0182(3) 0.0049(2)
N1 0.039(2) 0.043(2) 0.041(2) -0.0034(16) -0.0115(16) 0.0021(16)
N2 0.042(2) 0.058(2) 0.046(2) -0.0057(18) -0.0178(18) 0.0048(18)
N3 0.043(2) 0.049(2) 0.039(2) -0.0028(17) -0.0155(16) -0.0001(17)
N4 0.056(2) 0.043(2) 0.054(2) -0.0031(18) -0.0216(19) 0.0102(19)
C1 0.052(3) 0.064(3) 0.066(3) 0.006(3) 0.004(3) -0.004(3)
C2 0.043(5) 0.076(7) 0.082(8) 0.017(5) 0.005(4) -0.007(4)
C2A 0.051(9) 0.060(10) 0.066(11) -0.006(8) -0.009(8) -0.003(8)
C3 0.037(3) 0.091(4) 0.061(3) -0.002(3) -0.013(2) 0.006(3)
C4 0.063(3) 0.075(3) 0.042(3) -0.003(2) -0.021(2) 0.005(3)
C5 0.071(3) 0.080(4) 0.040(3) -0.011(2) -0.016(2) 0.006(3)
C6 0.057(3) 0.061(3) 0.046(3) -0.019(2) -0.009(2) 0.007(2)
C7 0.045(3) 0.050(3) 0.057(3) 0.005(2) -0.016(2) 0.009(2)
C8 0.039(2) 0.049(3) 0.039(2) 0.006(2) -0.0089(19) 0.001(2)
C9 0.046(3) 0.063(3) 0.052(3) 0.011(2) -0.014(2) 0.001(2)
C10 0.055(3) 0.084(4) 0.053(3) 0.010(3) -0.024(2) -0.009(3)
C11 0.066(3) 0.072(4) 0.050(3) -0.009(3) -0.022(3) -0.011(3)
C12 0.059(3) 0.053(3) 0.052(3) -0.001(2) -0.019(2) -0.004(2)
C13 0.057(3) 0.065(3) 0.073(3) -0.007(3) -0.027(3) 0.024(3)
C14 0.068(3) 0.048(3) 0.061(3) -0.008(2) -0.023(3) 0.014(3)
C15 0.099(5) 0.053(3) 0.092(4) 0.006(3) -0.040(4) 0.030(3)
C16 0.124(6) 0.044(3) 0.105(5) 0.010(3) -0.023(4) 0.011(4)
C17 0.094(4) 0.046(3) 0.091(4) 0.007(3) -0.020(3) 0.003(3)
C18 0.068(3) 0.046(3) 0.063(3) -0.001(2) -0.020(3) 0.001(3)
C2S 0.116(6) 0.247(9) 0.093(5) -0.063(6) 0.026(4) -0.095(6)
C1S 0.087(5) 0.154(6) 0.061(4) -0.020(4) -0.010(4) -0.043(4)
N1S 0.141(6) 0.234(8) 0.081(4) -0.042(5) -0.008(4) -0.010(5)
B101 0.043(3) 0.033(3) 0.035(3) 0.002(2) -0.004(2) -0.002(2)
C101 0.035(2) 0.042(2) 0.029(2) 0.0002(18) -0.0020(18) -0.0025(19)
C102 0.041(2) 0.049(3) 0.033(2) -0.0001(19) -0.0026(19) -0.003(2)
C103 0.042(3) 0.048(3) 0.044(3) -0.003(2) -0.008(2) 0.008(2)
C104 0.047(3) 0.041(3) 0.058(3) 0.006(2) -0.012(2) 0.002(2)
C105 0.046(3) 0.047(3) 0.051(3) 0.013(2) 0.005(2) -0.002(2)
C106 0.043(3) 0.044(3) 0.051(3) 0.001(2) 0.001(2) 0.003(2)
C201 0.041(2) 0.040(2) 0.028(2) 0.0026(18) -0.0002(18) 0.0023(19)
C202 0.056(3) 0.050(3) 0.056(3) -0.013(2) -0.019(2) 0.007(2)
C203 0.056(3) 0.066(3) 0.064(3) -0.012(3) -0.021(3) 0.020(3)
C204 0.052(3) 0.077(4) 0.050(3) 0.003(3) -0.017(2) 0.001(3)
C205 0.057(3) 0.058(3) 0.052(3) -0.005(2) -0.014(2) -0.012(2)
C206 0.053(3) 0.043(3) 0.048(3) -0.005(2) -0.011(2) 0.001(2)
C301 0.046(3) 0.034(2) 0.035(2) 0.0050(18) -0.0075(19) 0.0037(19)
C302 0.048(3) 0.055(3) 0.039(2) 0.005(2) -0.005(2) -0.003(2)
C303 0.046(3) 0.065(3) 0.052(3) 0.011(2) -0.004(2) -0.010(2)
C304 0.057(3) 0.062(3) 0.043(3) 0.013(2) 0.010(2) 0.011(3)
C305 0.061(3) 0.054(3) 0.038(3) 0.001(2) 0.003(2) 0.010(2)
C306 0.053(3) 0.045(3) 0.038(2) 0.001(2) -0.004(2) 0.004(2)
C401 0.042(2) 0.047(3) 0.037(2) -0.0042(19) -0.0038(19) -0.003(2)
C402 0.075(3) 0.052(3) 0.042(3) -0.003(2) -0.014(2) -0.012(2)
C403 0.116(5) 0.083(4) 0.036(3) -0.007(3) -0.005(3) -0.035(4)
C404 0.108(5) 0.074(4) 0.054(3) -0.029(3) -0.005(3) -0.034(3)
C405 0.076(4) 0.049(3) 0.067(3) -0.006(3) -0.008(3) -0.017(3)
C406 0.062(3) 0.047(3) 0.045(3) -0.007(2) -0.011(2) -0.004(2)
B201 0.028(3) 0.060(3) 0.040(3) -0.002(2) -0.005(2) 0.001(2)
C501 0.042(3) 0.042(2) 0.044(3) -0.0025(19) -0.003(2) 0.000(2)
C502 0.045(3) 0.061(3) 0.056(3) 0.004(2) -0.002(2) -0.005(2)
C503 0.038(3) 0.065(3) 0.096(4) -0.001(3) 0.005(3) -0.006(2)
C504 0.070(4) 0.046(3) 0.075(4) -0.008(3) 0.032(3) -0.004(3)
C505 0.080(4) 0.045(3) 0.054(3) -0.006(2) 0.014(3) -0.007(3)
C506 0.050(3) 0.044(3) 0.051(3) -0.004(2) 0.001(2) -0.006(2)
C601 0.034(2) 0.071(3) 0.042(3) 0.005(2) -0.012(2) -0.015(2)
C602 0.058(3) 0.082(4) 0.092(4) 0.029(3) 0.003(3) 0.007(3)
C603 0.071(4) 0.085(5) 0.164(7) 0.059(5) -0.012(5) 0.001(3)
C604 0.123(7) 0.116(6) 0.124(7) 0.065(6) -0.075(6) -0.060(5)
C605 0.139(7) 0.113(5) 0.046(3) 0.021(4) -0.039(4) -0.076(5)
C606 0.087(4) 0.083(4) 0.045(3) -0.002(3) -0.021(3) -0.040(3)
C701 0.038(3) 0.064(3) 0.039(2) -0.002(2) -0.014(2) 0.004(2)
C702 0.045(3) 0.102(4) 0.058(3) -0.029(3) -0.012(2) 0.007(3)
C703 0.060(4) 0.125(5) 0.066(4) -0.038(4) -0.005(3) 0.025(4)
C704 0.095(5) 0.081(4) 0.074(4) -0.031(3) -0.017(4) 0.020(4)
C705 0.095(5) 0.075(4) 0.061(4) -0.010(3) -0.010(3) -0.005(3)
C706 0.061(3) 0.065(3) 0.038(3) -0.008(2) -0.006(2) 0.005(3)
C801 0.034(2) 0.057(3) 0.031(2) 0.001(2) -0.0013(18) -0.006(2)
C802 0.040(3) 0.069(3) 0.040(3) -0.006(2) -0.005(2) -0.004(2)
C803 0.039(3) 0.097(4) 0.048(3) 0.003(3) -0.006(2) 0.001(3)
C804 0.039(3) 0.108(4) 0.045(3) -0.010(3) -0.006(2) -0.020(3)
C805 0.062(3) 0.085(4) 0.054(3) -0.016(3) 0.000(3) -0.027(3)
C806 0.052(3) 0.067(3) 0.049(3) 0.004(2) -0.006(2) -0.006(2)

loop_
_atom_type_symbol
_atom_type_description
_atom_type_scat_dispersion_real
_atom_type_scat_dispersion_imag
_atom_type_scat_source
C C 0.0033 0.0016 'International Tables Vol C Tables 4.2.6.8 and 6.1.1.4'
H H 0.0000 0.0000 'International Tables Vol C Tables 4.2.6.8 and 6.1.1.4'
B B 0.0013 0.0007 'International Tables Vol C Tables 4.2.6.8 and 6.1.1.4'
N N 0.0061 0.0033 'International Tables Vol C Tables 4.2.6.8 and 6.1.1.4'
Ni Ni 0.3393 1.1124 'International Tables Vol C Tables 4.2.6.8 and 6.1.1.4'

loop_
_geom_angle_atom_site_label_1
_geom_angle_atom_site_label_2
_geom_angle_atom_site_label_3
_geom_angle
N3 Ni1 N4 99.27(15)
N3 Ni1 N2 167.51(15)
N4 Ni1 N2 86.88(15)
N3 Ni1 N1 86.91(14)
N4 Ni1 N1 159.08(14)
N2 Ni1 N1 91.16(14)
C6 N1 C1 112.9(3)
C6 N1 C7 105.0(3)
C1 N1 C7 110.0(3)
C6 N1 Ni1 105.9(2)
C1 N1 Ni1 113.5(3)
C7 N1 Ni1 109.0(2)
C4 N2 C3 111.8(3)
C4 N2 C13 109.4(3)
C3 N2 C13 108.5(3)
C4 N2 Ni1 107.8(3)
C3 N2 Ni1 113.8(3)
C13 N2 Ni1 105.3(2)
C12 N3 C8 119.4(3)
C12 N3 Ni1 125.2(3)
C8 N3 Ni1 114.9(3)
C18 N4 C14 118.3(4)
C18 N4 Ni1 126.9(3)
C14 N4 Ni1 113.5(3)
C2A C1 N1 111.4(8)
C2A C1 C2 38.1(5)
N1 C1 C2 117.5(4)
C1 C2 C3 120.0(6)
C1 C2A C3 120.6(7)
C2A C3 N2 111.4(7)
C2A C3 C2 38.0(5)
N2 C3 C2 118.6(4)
N2 C4 C5 113.6(4)
C4 C5 C6 117.3(4)
N1 C6 C5 115.5(3)
C8 C7 N1 110.5(3)
N3 C8 C9 121.5(4)
N3 C8 C7 115.6(3)
C9 C8 C7 122.9(4)
C10 C9 C8 118.0(4)
C9 C10 C11 120.5(4)
C12 C11 C10 119.4(4)
N3 C12 C11 120.9(4)
C14 C13 N2 109.4(4)
N4 C14 C15 121.1(5)
N4 C14 C13 112.8(4)
C15 C14 C13 126.0(5)
C14 C15 C16 119.4(5)
C17 C16 C15 119.6(5)
C18 C17 C16 118.4(5)
N4 C18 C17 123.2(5)
N1S C1S C2S 178.9(10)
C401 B101 C301 108.3(3)
C401 B101 C101 111.9(3)
C301 B101 C101 108.4(3)
C401 B101 C201 109.2(3)
C301 B101 C201 111.4(3)
C101 B101 C201 107.7(3)
C102 C101 C106 114.2(4)
C102 C101 B101 125.5(3)
C106 C101 B101 120.3(3)
C101 C102 C103 124.0(4)
C104 C103 C102 120.0(4)
C103 C104 C105 118.3(4)
C104 C105 C106 120.7(4)
C101 C106 C105 122.9(4)
C202 C201 C206 113.5(4)
C202 C201 B101 124.8(4)
C206 C201 B101 121.7(3)
C203 C202 C201 124.1(4)
C204 C203 C202 119.6(4)
C203 C204 C205 118.9(4)
C204 C205 C206 120.6(4)
C205 C206 C201 123.3(4)
C306 C301 C302 114.0(4)
C306 C301 B101 121.9(4)
C302 C301 B101 124.0(4)
C303 C302 C301 124.9(4)
C304 C303 C302 119.5(4)
C303 C304 C305 118.1(4)
C306 C305 C304 121.4(4)
C305 C306 C301 122.1(4)
C402 C401 C406 113.8(4)
C402 C401 B101 123.8(4)
C406 C401 B101 122.3(4)
C401 C402 C403 122.2(4)
C404 C403 C402 121.6(5)
C405 C404 C403 119.0(5)
C404 C405 C406 118.3(5)
C405 C406 C401 125.0(4)
C501 B201 C701 110.5(4)
C501 B201 C601 107.5(3)
C701 B201 C601 112.7(3)
C501 B201 C801 110.4(3)
C701 B201 C801 110.1(3)
C601 B201 C801 105.5(3)
C506 C501 C502 114.2(4)
C506 C501 B201 123.8(4)
C502 C501 B201 122.0(4)
C503 C502 C501 123.8(4)
C504 C503 C502 118.9(5)
C503 C504 C505 119.4(5)
C504 C505 C506 120.9(5)
C501 C506 C505 122.8(4)
C606 C601 C602 113.8(5)
C606 C601 B201 122.5(4)
C602 C601 B201 123.6(4)
C603 C602 C601 123.0(6)
C604 C603 C602 121.5(7)
C603 C604 C605 117.4(7)
C604 C605 C606 122.2(7)
C601 C606 C605 122.1(6)
C706 C701 C702 113.9(4)
C706 C701 B201 124.5(4)
C702 C701 B201 121.6(4)
C703 C702 C701 122.6(5)
C704 C703 C702 121.1(5)
C705 C704 C703 118.9(5)
C704 C705 C706 119.4(5)
C705 C706 C701 124.1(5)
C802 C801 C806 114.8(4)
C802 C801 B201 123.6(4)
C806 C801 B201 121.6(4)
C803 C802 C801 123.1(4)
C804 C803 C802 120.0(5)
C803 C804 C805 119.3(4)
C804 C805 C806 119.8(5)
C805 C806 C801 123.0(4)

loop_
_geom_bond_atom_site_label_1
_geom_bond_atom_site_label_2
_geom_bond_distance
Ni1 N3 1.872(3)
Ni1 N4 1.901(3)
Ni1 N2 1.915(3)
Ni1 N1 1.919(3)
N1 C6 1.470(5)
N1 C1 1.488(5)
N1 C7 1.504(5)
N2 C4 1.455(5)
N2 C3 1.490(5)
N2 C13 1.505(5)
N3 C12 1.333(5)
N3 C8 1.346(5)
N4 C18 1.337(5)
N4 C14 1.354(5)
C1 C2A 1.482(7)
C1 C2 1.490(6)
C2 C3 1.490(6)
C2A C3 1.488(8)
C4 C5 1.500(6)
C5 C6 1.503(5)
C7 C8 1.470(5)
C8 C9 1.374(5)
C9 C10 1.356(6)
C10 C11 1.363(6)
C11 C12 1.361(5)
C13 C14 1.485(6)
C14 C15 1.371(6)
C15 C16 1.381(7)
C16 C17 1.366(7)
C17 C18 1.366(6)
C2S C1S 1.395(8)
C1S N1S 1.084(7)
B101 C401 1.621(6)
B101 C301 1.623(6)
B101 C101 1.642(5)
B101 C201 1.650(6)
C101 C102 1.381(5)
C101 C106 1.381(5)
C102 C103 1.383(5)
C103 C104 1.356(5)
C104 C105 1.375(5)
C105 C106 1.381(5)
C201 C202 1.390(5)
C201 C206 1.391(5)
C202 C203 1.379(5)
C203 C204 1.361(6)
C204 C205 1.367(6)
C205 C206 1.371(5)
C301 C306 1.366(5)
C301 C302 1.388(5)
C302 C303 1.357(5)
C303 C304 1.341(6)
C304 C305 1.377(6)
C305 C306 1.366(5)
C401 C402 1.350(5)
C401 C406 1.398(5)
C402 C403 1.364(6)
C403 C404 1.362(6)
C404 C405 1.338(6)
C405 C406 1.363(5)
B201 C501 1.620(6)
B201 C701 1.636(6)
B201 C601 1.642(6)
B201 C801 1.651(6)
C501 C506 1.359(5)
C501 C502 1.398(5)
C502 C503 1.379(6)
C503 C504 1.340(6)
C504 C505 1.362(6)
C505 C506 1.368(6)
C601 C606 1.347(6)
C601 C602 1.391(6)
C602 C603 1.374(7)
C603 C604 1.320(9)
C604 C605 1.333(9)
C605 C606 1.394(7)
C701 C706 1.386(6)
C701 C702 1.391(6)
C702 C703 1.370(6)
C703 C704 1.365(7)
C704 C705 1.359(7)
C705 C706 1.381(6)
C801 C802 1.384(5)
C801 C806 1.387(5)
C802 C803 1.382(5)
C803 C804 1.357(6)
C804 C805 1.373(6)
C805 C806 1.378(6)

loop_
_geom_torsion_atom_site_label_1
_geom_torsion_atom_site_label_2
_geom_torsion_atom_site_label_3
_geom_torsion_atom_site_label_4
_geom_torsion
N3 Ni1 N1 C6 -126.7(3)
N4 Ni1 N1 C6 -18.6(5)
N2 Ni1 N1 C6 65.7(3)
N3 Ni1 N1 C1 108.9(3)
N4 Ni1 N1 C1 -143.1(4)
N2 Ni1 N1 C1 -58.8(3)
N3 Ni1 N1 C7 -14.1(3)
N4 Ni1 N1 C7 94.0(5)
N2 Ni1 N1 C7 178.2(3)
N3 Ni1 N2 C4 -148.4(6)
N4 Ni1 N2 C4 91.7(3)
N1 Ni1 N2 C4 -67.5(3)
N3 Ni1 N2 C3 -23.8(9)
N4 Ni1 N2 C3 -143.7(3)
N1 Ni1 N2 C3 57.1(3)
N3 Ni1 N2 C13 94.9(7)
N4 Ni1 N2 C13 -25.0(3)
N1 Ni1 N2 C13 175.8(3)
N4 Ni1 N3 C12 34.5(4)
N2 Ni1 N3 C12 -84.2(8)
N1 Ni1 N3 C12 -165.6(4)
N4 Ni1 N3 C8 -153.5(3)
N2 Ni1 N3 C8 87.8(8)
N1 Ni1 N3 C8 6.4(3)
N3 Ni1 N4 C18 32.9(4)
N2 Ni1 N4 C18 -158.0(4)
N1 Ni1 N4 C18 -73.0(6)
N3 Ni1 N4 C14 -160.6(3)
N2 Ni1 N4 C14 8.4(3)
N1 Ni1 N4 C14 93.5(5)
C6 N1 C1 C2A -106.8(7)
C7 N1 C1 C2A 136.2(7)
Ni1 N1 C1 C2A 13.8(7)
C6 N1 C1 C2 -65.3(7)
C7 N1 C1 C2 177.7(6)
Ni1 N1 C1 C2 55.3(7)
C2A C1 C2 C3 52.8(8)
N1 C1 C2 C3 -37.4(12)
N1 C1 C2A C3 54.3(17)
C2 C1 C2A C3 -53.4(9)
C1 C2A C3 N2 -56.0(16)
C1 C2A C3 C2 53.5(9)
C4 N2 C3 C2A 111.4(7)
C13 N2 C3 C2A -128.0(7)
Ni1 N2 C3 C2A -11.1(7)
C4 N2 C3 C2 70.0(7)
C13 N2 C3 C2 -169.4(6)
Ni1 N2 C3 C2 -52.5(7)
C1 C2 C3 C2A -52.6(8)
C1 C2 C3 N2 36.0(12)
C3 N2 C4 C5 -61.5(5)
C13 N2 C4 C5 178.3(4)
Ni1 N2 C4 C5 64.3(4)
N2 C4 C5 C6 -50.9(6)
C1 N1 C6 C5 61.1(5)
C7 N1 C6 C5 -179.0(4)
Ni1 N1 C6 C5 -63.8(4)
C4 C5 C6 N1 51.6(6)
C6 N1 C7 C8 132.0(4)
C1 N1 C7 C8 -106.2(4)
Ni1 N1 C7 C8 18.9(4)
C12 N3 C8 C9 -4.5(6)
Ni1 N3 C8 C9 -177.0(3)
C12 N3 C8 C7 176.1(4)
Ni1 N3 C8 C7 3.6(5)
N1 C7 C8 N3 -15.1(5)
N1 C7 C8 C9 165.6(4)
N3 C8 C9 C10 1.6(6)
C7 C8 C9 C10 -179.1(4)
C8 C9 C10 C11 1.7(7)
C9 C10 C11 C12 -2.2(7)
C8 N3 C12 C11 4.1(6)
Ni1 N3 C12 C11 175.7(3)
C10 C11 C12 N3 -0.8(7)
C4 N2 C13 C14 -78.9(4)
C3 N2 C13 C14 158.9(4)
Ni1 N2 C13 C14 36.7(4)
C18 N4 C14 C15 -2.5(7)
Ni1 N4 C14 C15 -170.2(4)
C18 N4 C14 C13 179.5(4)
Ni1 N4 C14 C13 11.7(5)
N2 C13 C14 N4 -32.5(5)
N2 C13 C14 C15 149.5(5)
N4 C14 C15 C16 0.9(8)
C13 C14 C15 C16 178.7(5)
C14 C15 C16 C17 0.4(9)
C15 C16 C17 C18 -0.1(9)
C14 N4 C18 C17 2.9(7)
Ni1 N4 C18 C17 168.7(4)
C16 C17 C18 N4 -1.6(8)
C401 B101 C101 C102 118.2(4)
C301 B101 C101 C102 -1.1(5)
C201 B101 C101 C102 -121.7(4)
C401 B101 C101 C106 -63.0(5)
C301 B101 C101 C106 177.7(3)
C201 B101 C101 C106 57.1(5)
C106 C101 C102 C103 1.6(6)
B101 C101 C102 C103 -179.5(4)
C101 C102 C103 C104 0.3(6)
C102 C103 C104 C105 -1.1(6)
C103 C104 C105 C106 0.0(6)
C102 C101 C106 C105 -2.7(6)
B101 C101 C106 C105 178.4(4)
C104 C105 C106 C101 2.0(6)
C401 B101 C201 C202 -27.8(5)
C301 B101 C201 C202 91.8(5)
C101 B101 C201 C202 -149.5(4)
C401 B101 C201 C206 153.7(4)
C301 B101 C201 C206 -86.8(4)
C101 B101 C201 C206 32.0(5)
C206 C201 C202 C203 0.2(6)
B101 C201 C202 C203 -178.4(4)
C201 C202 C203 C204 0.6(7)
C202 C203 C204 C205 -0.6(7)
C203 C204 C205 C206 -0.2(7)
C204 C205 C206 C201 1.1(7)
C202 C201 C206 C205 -1.1(6)
B101 C201 C206 C205 177.6(4)
C401 B101 C301 C306 158.1(4)
C101 B101 C301 C306 -80.3(4)
C201 B101 C301 C306 38.0(5)
C401 B101 C301 C302 -25.9(5)
C101 B101 C301 C302 95.6(4)
C201 B101 C301 C302 -146.1(4)
C306 C301 C302 C303 0.5(6)
B101 C301 C302 C303 -175.7(4)
C301 C302 C303 C304 -1.0(7)
C302 C303 C304 C305 0.7(6)
C303 C304 C305 C306 -0.1(6)
C304 C305 C306 C301 -0.4(6)
C302 C301 C306 C305 0.2(6)
B101 C301 C306 C305 176.5(4)
C301 B101 C401 C402 131.3(4)
C101 B101 C401 C402 11.9(6)
C201 B101 C401 C402 -107.2(5)
C301 B101 C401 C406 -49.9(5)
C101 B101 C401 C406 -169.3(4)
C201 B101 C401 C406 71.6(5)
C406 C401 C402 C403 -2.9(7)
B101 C401 C402 C403 176.0(4)
C401 C402 C403 C404 1.7(8)
C402 C403 C404 C405 0.2(9)
C403 C404 C405 C406 -0.5(8)
C404 C405 C406 C401 -1.1(7)
C402 C401 C406 C405 2.7(7)
B101 C401 C406 C405 -176.2(4)
C701 B201 C501 C506 -115.0(4)
C601 B201 C501 C506 121.7(4)
C801 B201 C501 C506 7.1(6)
C701 B201 C501 C502 65.7(5)
C601 B201 C501 C502 -57.7(5)
C801 B201 C501 C502 -172.3(4)
C506 C501 C502 C503 0.6(6)
B201 C501 C502 C503 180.0(4)
C501 C502 C503 C504 -0.4(7)
C502 C503 C504 C505 0.1(7)
C503 C504 C505 C506 -0.1(7)
C502 C501 C506 C505 -0.5(6)
B201 C501 C506 C505 -179.9(4)
C504 C505 C506 C501 0.3(7)
C501 B201 C601 C606 160.0(4)
C701 B201 C601 C606 38.0(5)
C801 B201 C601 C606 -82.2(5)
C501 B201 C601 C602 -24.7(5)
C701 B201 C601 C602 -146.6(4)
C801 B201 C601 C602 93.1(5)
C606 C601 C602 C603 -0.8(7)
B201 C601 C602 C603 -176.5(5)
C601 C602 C603 C604 2.3(10)
C602 C603 C604 C605 -2.0(11)
C603 C604 C605 C606 0.5(11)
C602 C601 C606 C605 -0.8(7)
B201 C601 C606 C605 175.0(4)
C604 C605 C606 C601 0.9(9)
C501 B201 C701 C706 -12.1(5)
C601 B201 C701 C706 108.1(4)
C801 B201 C701 C706 -134.3(4)
C501 B201 C701 C702 168.8(4)
C601 B201 C701 C702 -70.9(5)
C801 B201 C701 C702 46.6(5)
C706 C701 C702 C703 -0.9(7)
B201 C701 C702 C703 178.3(4)
C701 C702 C703 C704 0.4(8)
C702 C703 C704 C705 0.5(9)
C703 C704 C705 C706 -0.7(8)
C704 C705 C706 C701 0.1(7)
C702 C701 C706 C705 0.7(6)
B201 C701 C706 C705 -178.5(4)
C501 B201 C801 C802 -102.6(4)
C701 B201 C801 C802 19.6(5)
C601 B201 C801 C802 141.5(4)
C501 B201 C801 C806 75.6(5)
C701 B201 C801 C806 -162.1(4)
C601 B201 C801 C806 -40.2(5)
C806 C801 C802 C803 1.3(6)
B201 C801 C802 C803 179.7(4)
C801 C802 C803 C804 -0.4(7)
C802 C803 C804 C805 -0.9(7)
C803 C804 C805 C806 1.2(7)
C804 C805 C806 C801 -0.3(7)
C802 C801 C806 C805 -1.0(6)
B201 C801 C806 C805 -179.4(4)
